data_7100378
_journal_name_full 'Chemical Communications'
_journal_paper_doi 10.1039/b418241c
_journal_year 2005
_chemical_formula_sum 'C12 H18 N O3 S'
_chemical_formula_weight 256.34
_chemical_name_common 'n-amylammonium anthracene-2,6-disulfonate'
_space_group_IT_number 2
_symmetry_cell_setting triclinic
_symmetry_Int_Tables_number 2
_symmetry_space_group_name_Hall '-P 1'
_symmetry_space_group_name_H-M 'P -1'
_cell_angle_alpha 77.02(2)
_cell_angle_beta 82.659(8)
_cell_angle_gamma 86.15(2)
_cell_formula_units_Z 2
_cell_length_a 5.925(3)
_cell_length_b 7.508(4)
_cell_length_c 14.947(4)
_cell_measurement_temperature 213.2
_cell_volume 642.1(5)
_exptl_crystal_density_diffrn 1.326
_cod_database_code 7100378

loop_
_symmetry_equiv_pos_as_xyz
x,y,z
-x,-y,-z

loop_
_atom_site_label
_atom_site_type_symbol
_atom_site_fract_x
_atom_site_fract_y
_atom_site_fract_z
_atom_site_U_iso_or_equiv
_atom_site_adp_type
_atom_site_occupancy
_atom_site_calc_flag
_atom_site_refinement_flags
_atom_site_disorder_assembly
_atom_site_disorder_group
S(1) S -0.1669(2) -0.1983(1) 0.37249(5) 0.0315(3) Uani 1.00 d . . .
O(1) O -0.4163(5) -0.2137(5) 0.3750(2) 0.0529(10) Uani 1.00 d . . .
O(2) O -0.1019(5) -0.0645(4) 0.4185(2) 0.0434(9) Uani 1.00 d . . .
O(3) O -0.0447(5) -0.3715(4) 0.4023(2) 0.0416(8) Uani 1.00 d . . .
N(1) N -0.2569(6) 0.2774(4) 0.4615(2) 0.0373(9) Uani 1.00 d . . .
C(1) C -0.4554(8) 0.3131(6) 0.4065(3) 0.043(1) Uani 1.00 d . . .
C(2) C -0.3749(10) 0.3563(6) 0.3047(3) 0.053(1) Uani 1.00 d . . .
C(3) C -0.586(1) 0.4158(7) 0.2525(3) 0.061(2) Uani 1.00 d . . .
C(4) C -0.525(1) 0.4600(7) 0.1494(4) 0.074(2) Uani 1.00 d . . .
C(5) C -0.744(1) 0.5144(9) 0.1027(5) 0.097(3) Uani 1.00 d . . .
C(6) C -0.0572(7) -0.1176(5) 0.2550(2) 0.0293(10) Uani 1.00 d . . .
C(7) C 0.1671(7) -0.0383(5) 0.2333(2) 0.033(1) Uani 1.00 d . . .
C(8) C -0.1838(7) -0.1308(5) 0.1872(2) 0.032(1) Uani 1.00 d . . .
C(9) C 0.2507(7) 0.0285(6) 0.1447(3) 0.036(1) Uani 1.00 d . . .
C(10) C -0.0943(7) -0.0664(5) 0.0926(2) 0.0295(10) Uani 1.00 d . . .
C(11) C 0.1258(7) 0.0178(5) 0.0707(2) 0.0297(10) Uani 1.00 d . . .
C(12) C -0.2156(7) -0.0831(5) 0.0216(2) 0.032(1) Uani 1.00 d . . .
H(1) H 0.2475 -0.0342 0.2937 0.0487 Uiso 1.00 calc . . .
H(2) H 0.4149 0.0837 0.1230 0.0487 Uiso 1.00 calc . . .
H(3) H -0.3404 -0.1952 0.2092 0.0487 Uiso 1.00 calc . . .
H(4) H -0.3886 -0.1405 0.0400 0.0487 Uiso 1.00 calc . . .
H(5) H -0.1715 0.1844 0.4615 0.0487 Uiso 1.00 calc . . .
H(6) H -0.1603 0.3763 0.4449 0.0487 Uiso 1.00 calc . . .
H(7) H -0.3153 0.2504 0.5224 0.0487 Uiso 1.00 calc . . .
H(8) H -0.5455 0.2075 0.4206 0.0516 Uiso 1.00 calc . . .
H(9) H -0.5466 0.4137 0.4218 0.0516 Uiso 1.00 calc . . .
H(10) H -0.3004 0.2510 0.2872 0.0632 Uiso 1.00 calc . . .
H(11) H -0.2708 0.4527 0.2911 0.0632 Uiso 1.00 calc . . .
H(12) H -0.6888 0.3189 0.2683 0.0713 Uiso 1.00 calc . . .
H(13) H -0.6569 0.5210 0.2709 0.0713 Uiso 1.00 calc . . .
H(14) H -0.4523 0.3559 0.1303 0.0863 Uiso 1.00 calc . . .
H(15) H -0.4241 0.5587 0.1327 0.0863 Uiso 1.00 calc . . .
H(16) H -0.8402 0.4144 0.1171 0.1168 Uiso 1.00 calc . . .
H(17) H -0.7043 0.5486 0.0374 0.1168 Uiso 1.00 calc . . .
H(18) H -0.8187 0.6155 0.1239 0.1168 Uiso 1.00 calc . . .

loop_
_atom_site_aniso_label
_atom_site_aniso_U_11
_atom_site_aniso_U_22
_atom_site_aniso_U_33
_atom_site_aniso_U_12
_atom_site_aniso_U_13
_atom_site_aniso_U_23
S(1) 0.0396(7) 0.0372(6) 0.0174(5) -0.0023(4) -0.0019(4) -0.0058(4)
O(1) 0.037(2) 0.100(3) 0.020(1) -0.011(2) 0.000(1) -0.010(1)
O(2) 0.068(2) 0.041(2) 0.025(1) -0.003(1) -0.006(1) -0.015(1)
O(3) 0.062(2) 0.032(1) 0.029(1) -0.002(1) -0.008(1) -0.003(1)
N(1) 0.048(2) 0.035(2) 0.028(2) -0.001(1) -0.001(1) -0.007(1)
C(1) 0.049(3) 0.048(2) 0.034(2) 0.001(2) -0.004(2) -0.011(2)
C(2) 0.089(4) 0.041(2) 0.031(2) -0.004(2) -0.007(2) -0.012(2)
C(3) 0.097(4) 0.056(3) 0.036(3) 0.002(3) -0.018(3) -0.018(2)
C(4) 0.133(6) 0.048(3) 0.042(3) -0.004(3) -0.025(3) -0.007(2)
C(5) 0.153(7) 0.072(4) 0.075(4) 0.049(4) -0.058(4) -0.029(3)
C(6) 0.042(2) 0.032(2) 0.013(2) -0.001(2) -0.002(1) -0.004(1)
C(7) 0.040(2) 0.040(2) 0.021(2) -0.004(2) -0.006(2) -0.008(1)
C(8) 0.039(2) 0.036(2) 0.022(2) -0.005(2) -0.003(2) -0.005(1)
C(9) 0.038(2) 0.047(2) 0.025(2) -0.009(2) -0.003(2) -0.008(2)
C(10) 0.035(2) 0.031(2) 0.021(2) -0.002(1) -0.002(1) -0.005(1)
C(11) 0.038(2) 0.029(2) 0.021(2) -0.003(1) -0.002(1) -0.002(1)
C(12) 0.035(2) 0.037(2) 0.023(2) -0.007(2) -0.003(2) -0.003(1)

loop_
_geom_bond_atom_site_label_1
_geom_bond_atom_site_label_2
_geom_bond_distance
_geom_bond_site_symmetry_1
_geom_bond_site_symmetry_2
_geom_bond_publ_flag
S(1) O(1) 1.485(3) . . yes
S(1) O(2) 1.436(3) . . yes
S(1) O(3) 1.452(3) . . yes
S(1) C(6) 1.776(3) . . yes
N(1) C(1) 1.495(5) . . yes
C(1) C(2) 1.504(6) . . yes
C(2) C(3) 1.546(7) . . yes
C(3) C(4) 1.502(7) . . yes
C(4) C(5) 1.538(9) . . yes
C(6) C(7) 1.461(6) . . yes
C(6) C(8) 1.360(5) . . yes
C(7) C(9) 1.348(5) . . yes
C(8) C(10) 1.432(5) . . yes
C(9) C(11) 1.427(5) . . yes
C(10) C(11) 1.455(6) . . yes
C(10) C(12) 1.388(5) . . yes
C(11) C(12) 1.404(5) . 2_555 yes
